data_7031434
loop_
_publ_author_name
'Davies, Laura H.'
'Harrington, Ross W.'
'Clegg, William'
'Higham, Lee J.'

_publ_section_title
;
 (B)R2BodPR2: highly fluorescent alternatives to PPh3 and PhPCy2.
;
_journal_issue 36
_journal_name_full 'Dalton transactions (Cambridge, England : 2003)'
_journal_page_first 13485
_journal_page_last 13499
_journal_paper_doi 10.1039/c4dt00704b
_journal_volume 43
_journal_year 2014
_chemical_formula_moiety 'C98 H102 B2 Cu N4 O2 P2'
_chemical_formula_sum 'C98 H102 B2 Cu N4 O2 P2'
_chemical_formula_weight 1514.93
_chemical_name_systematic
;
 ?
;
_space_group_crystal_system monoclinic
_space_group_IT_number 13
_space_group_name_Hall '-P 2yc'
_space_group_name_H-M_alt 'P 1 2/c 1'
_symmetry_space_group_name_Hall '-P 2yc'
_symmetry_space_group_name_H-M 'P 1 2/c 1'
_atom_sites_solution_hydrogens geom
_atom_sites_solution_primary direct
_atom_sites_solution_secondary difmap
_audit_creation_method SHELXL-2014
_cell_angle_alpha 90
_cell_angle_beta 111.403(10)
_cell_angle_gamma 90
_cell_formula_units_Z 2
_cell_length_a 22.626(2)
_cell_length_b 10.2574(8)
_cell_length_c 20.8126(19)
_cell_measurement_reflns_used 3934
_cell_measurement_temperature 150(2)
_cell_measurement_theta_max 28.59
_cell_measurement_theta_min 2.89
_cell_volume 4497.2(7)
_computing_cell_refinement
;
CrysAlisPro, Agilent Technologies,
Version 1.171.34.49 (release 20-01-2011 CrysAlis171 .NET)
(compiled Jan 20 2011,15:58:25)
;
_computing_data_collection
;
CrysAlisPro, Agilent Technologies,
Version 1.171.34.49 (release 20-01-2011 CrysAlis171 .NET)
(compiled Jan 20 2011,15:58:25)
;
_computing_data_reduction
;
CrysAlisPro, Agilent Technologies,
Version 1.171.34.49 (release 20-01-2011 CrysAlis171 .NET)
(compiled Jan 20 2011,15:58:25)
;
_computing_molecular_graphics 'Bruker SHELXTL'
_computing_publication_material 'Bruker SHELXTL and local programs'
_computing_structure_refinement SHELXL-2014
_computing_structure_solution 'Bruker SHELXTL'
_diffrn_ambient_temperature 150(2)
_diffrn_detector_area_resol_mean 10.3968
_diffrn_measured_fraction_theta_full 0.972
_diffrn_measured_fraction_theta_max 0.998
_diffrn_measurement_device_type 'Oxford Diffraction Gemini A Ultra diffractomer'
_diffrn_measurement_method '\w scans'
_diffrn_radiation_type MoK\a
_diffrn_radiation_wavelength 0.71073
_diffrn_reflns_av_R_equivalents 0.1080
_diffrn_reflns_av_unetI/netI 0.1060
_diffrn_reflns_Laue_measured_fraction_full 0.972
_diffrn_reflns_Laue_measured_fraction_max 0.998
_diffrn_reflns_limit_h_max 26
_diffrn_reflns_limit_h_min -25
_diffrn_reflns_limit_k_max 12
_diffrn_reflns_limit_k_min -12
_diffrn_reflns_limit_l_max 21
_diffrn_reflns_limit_l_min -24
_diffrn_reflns_number 32492
_diffrn_reflns_point_group_measured_fraction_full 0.972
_diffrn_reflns_point_group_measured_fraction_max 0.998
_diffrn_reflns_theta_full 25.242
_diffrn_reflns_theta_max 25.000
_diffrn_reflns_theta_min 2.892
_diffrn_source 'Enhance (Mo) X-ray Source'
_exptl_absorpt_coefficient_mu 0.327
_exptl_absorpt_correction_T_max 0.980
_exptl_absorpt_correction_T_min 0.910
_exptl_absorpt_correction_type multi-scan
_exptl_absorpt_process_details
;
CrysAlisPro, Agilent Technologies,
Version 1.171.34.49 (release 20-01-2011 CrysAlis171 .NET)
(compiled Jan 20 2011,15:58:25)
Empirical absorption correction using spherical harmonics,
 implemented in SCALE3 ABSPACK scaling algorithm.
;
_exptl_crystal_colour red
_exptl_crystal_density_diffrn 1.119
_exptl_crystal_density_method 'not measured'
_exptl_crystal_description lath
_exptl_crystal_F_000 1606
_exptl_crystal_size_max 0.300
_exptl_crystal_size_mid 0.100
_exptl_crystal_size_min 0.050
_refine_diff_density_max 0.388
_refine_diff_density_min -0.411
_refine_diff_density_rms 0.069
_refine_ls_extinction_method none
_refine_ls_goodness_of_fit_ref 1.033
_refine_ls_hydrogen_treatment constr
_refine_ls_matrix_type full
_refine_ls_number_parameters 517
_refine_ls_number_reflns 7915
_refine_ls_number_restraints 69
_refine_ls_restrained_S_all 1.033
_refine_ls_R_factor_all 0.1409
_refine_ls_R_factor_gt 0.0803
_refine_ls_shift/su_max 0.001
_refine_ls_shift/su_mean 0.000
_refine_ls_structure_factor_coef Fsqd
_refine_ls_weighting_details 'w=1/[\s^2^(Fo^2^)+(0.0860P)^2^+5.5166P] where P=(Fo^2^+2Fc^2^)/3'
_refine_ls_weighting_scheme calc
_refine_ls_wR_factor_gt 0.1884
_refine_ls_wR_factor_ref 0.2213
_reflns_Friedel_coverage 0.000
_reflns_number_gt 4665
_reflns_number_total 7915
_reflns_threshold_expression 'I > 2\s(I)'
_cod_data_source_file c4dt00704b2.cif
_cod_data_source_block ljh174
_cod_depositor_comments 'Adding full bibliography for 7031428--7031437.cif.'
_cod_database_code 7031434
_shelx_space_group_comment
;
The symmetry employed for this shelxl refinement is uniquely defined
by the following loop, which should always be used as a source of
symmetry information in preference to the above space-group names.
They are only intended as comments.
;
_shelx_estimated_absorpt_t_min 0.908
_shelx_estimated_absorpt_t_max 0.984
_shelxl_version_number 2014-3

loop_
_space_group_symop_operation_xyz
'x, y, z'
'-x, y, -z+1/2'
'-x, -y, -z'
'x, -y, z-1/2'

loop_
_atom_site_label
_atom_site_type_symbol
_atom_site_fract_x
_atom_site_fract_y
_atom_site_fract_z
_atom_site_U_iso_or_equiv
_atom_site_adp_type
_atom_site_occupancy
_atom_site_site_symmetry_order
_atom_site_calc_flag
_atom_site_refinement_flags_posn
_atom_site_refinement_flags_adp
_atom_site_refinement_flags_occupancy
_atom_site_disorder_assembly
_atom_site_disorder_group
Cu Cu 0.5000 0.57383(9) 0.2500 0.0437(3) Uani 1 2 d S T P A .
P P 0.57382(6) 0.48439(13) 0.21527(6) 0.0375(3) Uani 1 1 d . . . . .
N1 N 0.82562(17) -0.0116(4) 0.49024(19) 0.0385(10) Uani 1 1 d . . . . .
N2 N 0.84237(18) 0.1777(4) 0.57166(19) 0.0395(10) Uani 1 1 d . . . . .
B B 0.8553(3) 0.0261(6) 0.5697(3) 0.0408(14) Uani 1 1 d . . . . .
O O 0.5450(2) 0.7134(5) 0.3277(3) 0.0977(16) Uani 1 1 d D U . . .
C1 C 0.8270(2) -0.1302(5) 0.4633(2) 0.0399(12) Uani 1 1 d . . . . .
C2 C 0.7843(2) -0.1357(5) 0.3953(2) 0.0414(12) Uani 1 1 d . . . . .
C3 C 0.7553(2) -0.0154(5) 0.3796(2) 0.0411(12) Uani 1 1 d . . . . .
C4 C 0.7814(2) 0.0626(5) 0.4393(2) 0.0362(11) Uani 1 1 d . . . . .
C5 C 0.7699(2) 0.1917(5) 0.4531(2) 0.0357(11) Uani 1 1 d . . . . .
C6 C 0.8002(2) 0.2492(5) 0.5170(2) 0.0358(11) Uani 1 1 d . . . . .
C7 C 0.7992(2) 0.3800(5) 0.5399(2) 0.0430(12) Uani 1 1 d . . . . .
C8 C 0.8400(2) 0.3839(5) 0.6083(3) 0.0452(13) Uani 1 1 d . . . . .
C9 C 0.8651(2) 0.2579(5) 0.6259(3) 0.0469(13) Uani 1 1 d . . . . .
C10 C 0.8667(3) -0.2371(5) 0.5038(3) 0.0519(14) Uani 1 1 d . . . . .
H10A H 0.8576 -0.2508 0.5458 0.078 Uiso 1 1 calc R U . . .
H10B H 0.9116 -0.2145 0.5163 0.078 Uiso 1 1 calc R U . . .
H10C H 0.8575 -0.3171 0.4762 0.078 Uiso 1 1 calc R U . . .
C11 C 0.7725(3) -0.2511(5) 0.3474(3) 0.0518(14) Uani 1 1 d . . . . .
H11A H 0.7266 -0.2559 0.3192 0.062 Uiso 1 1 calc R U . . .
H11B H 0.7843 -0.3319 0.3751 0.062 Uiso 1 1 calc R U . . .
C12 C 0.8095(3) -0.2442(6) 0.2997(3) 0.0676(17) Uani 1 1 d . . . . .
H12A H 0.7991 -0.3199 0.2689 0.101 Uiso 1 1 calc R U . . .
H12B H 0.8551 -0.2439 0.3272 0.101 Uiso 1 1 calc R U . . .
H12C H 0.7982 -0.1641 0.2722 0.101 Uiso 1 1 calc R U . . .
C13 C 0.7055(3) 0.0195(6) 0.3116(3) 0.0542(15) Uani 1 1 d . . . . .
H13A H 0.7025 -0.0496 0.2781 0.081 Uiso 1 1 calc R U . . .
H13B H 0.7169 0.1018 0.2952 0.081 Uiso 1 1 calc R U . . .
H13C H 0.6644 0.0292 0.3170 0.081 Uiso 1 1 calc R U . . .
C14 C 0.7606(3) 0.4924(5) 0.4998(3) 0.0547(15) Uani 1 1 d . . . . .
H14A H 0.7649 0.5667 0.5307 0.082 Uiso 1 1 calc R U . . .
H14B H 0.7159 0.4666 0.4793 0.082 Uiso 1 1 calc R U . . .
H14C H 0.7760 0.5171 0.4631 0.082 Uiso 1 1 calc R U . . .
C15 C 0.8545(3) 0.4982(6) 0.6570(3) 0.0601(16) Uani 1 1 d . . . . .
H15A H 0.8226 0.5673 0.6367 0.072 Uiso 1 1 calc R U . . .
H15B H 0.8506 0.4703 0.7008 0.072 Uiso 1 1 calc R U . . .
C16 C 0.9192(3) 0.5533(6) 0.6723(3) 0.0731(18) Uani 1 1 d . . . . .
H16A H 0.9264 0.6250 0.7054 0.110 Uiso 1 1 calc R U . . .
H16B H 0.9226 0.5859 0.6295 0.110 Uiso 1 1 calc R U . . .
H16C H 0.9510 0.4851 0.6919 0.110 Uiso 1 1 calc R U . . .
C17 C 0.9105(3) 0.2163(6) 0.6954(3) 0.0630(17) Uani 1 1 d . . . . .
H17A H 0.8925 0.1429 0.7122 0.094 Uiso 1 1 calc R U . . .
H17B H 0.9181 0.2893 0.7278 0.094 Uiso 1 1 calc R U . . .
H17C H 0.9508 0.1896 0.6917 0.094 Uiso 1 1 calc R U . . .
C18 C 0.8153(2) -0.0513(5) 0.6081(3) 0.0427(12) Uani 1 1 d . . . . .
C19 C 0.7524(3) -0.0850(6) 0.5725(3) 0.0550(15) Uani 1 1 d . . . . .
H19 H 0.7339 -0.0645 0.5248 0.066 Uiso 1 1 calc R U . . .
C20 C 0.7156(3) -0.1466(7) 0.6030(3) 0.0707(18) Uani 1 1 d . . . . .
H20 H 0.6724 -0.1657 0.5764 0.085 Uiso 1 1 calc R U . . .
C21 C 0.7400(3) -0.1806(6) 0.6708(3) 0.0692(18) Uani 1 1 d . . . . .
H21 H 0.7146 -0.2246 0.6916 0.083 Uiso 1 1 calc R U . . .
C22 C 0.8013(3) -0.1506(7) 0.7081(3) 0.080(2) Uani 1 1 d . . . . .
H22 H 0.8192 -0.1737 0.7555 0.096 Uiso 1 1 calc R U . . .
C23 C 0.8379(3) -0.0861(6) 0.6773(3) 0.0652(17) Uani 1 1 d . . . . .
H23 H 0.8805 -0.0648 0.7049 0.078 Uiso 1 1 calc R U . . .
C24 C 0.9318(2) 0.0046(5) 0.5957(2) 0.0439(13) Uani 1 1 d . . . . .
C25 C 0.9657(2) -0.0921(5) 0.6393(3) 0.0509(14) Uani 1 1 d . . . . .
H25 H 0.9441 -0.1501 0.6588 0.061 Uiso 1 1 calc R U . . .
C26 C 1.0311(3) -0.1079(6) 0.6558(3) 0.0629(17) Uani 1 1 d . . . . .
H26 H 1.0531 -0.1764 0.6856 0.075 Uiso 1 1 calc R U . . .
C27 C 1.0633(3) -0.0234(7) 0.6285(3) 0.0702(18) Uani 1 1 d . . . . .
H27 H 1.1076 -0.0333 0.6392 0.084 Uiso 1 1 calc R U . . .
C28 C 1.0307(3) 0.0738(8) 0.5864(3) 0.079(2) Uani 1 1 d . . . . .
H28 H 1.0527 0.1335 0.5683 0.095 Uiso 1 1 calc R U . . .
C29 C 0.9661(3) 0.0877(6) 0.5693(3) 0.0592(16) Uani 1 1 d . . . . .
H29 H 0.9444 0.1556 0.5387 0.071 Uiso 1 1 calc R U . . .
C30 C 0.7233(2) 0.2687(5) 0.3962(2) 0.0359(11) Uani 1 1 d . . . . .
C31 C 0.6597(2) 0.2673(5) 0.3863(3) 0.0459(13) Uani 1 1 d . . . . .
H31 H 0.6456 0.2203 0.4173 0.055 Uiso 1 1 calc R U . . .
C32 C 0.6165(2) 0.3335(5) 0.3319(3) 0.0470(13) Uani 1 1 d . . . . .
H32 H 0.5728 0.3317 0.3260 0.056 Uiso 1 1 calc R U . . .
C33 C 0.6352(2) 0.4019(4) 0.2861(2) 0.0330(11) Uani 1 1 d . . . . .
C34 C 0.6995(2) 0.4058(5) 0.2968(2) 0.0416(12) Uani 1 1 d . . . . .
H34 H 0.7137 0.4541 0.2662 0.050 Uiso 1 1 calc R U . . .
C35 C 0.7425(2) 0.3402(5) 0.3513(2) 0.0433(13) Uani 1 1 d . . . . .
H35 H 0.7864 0.3441 0.3583 0.052 Uiso 1 1 calc R U . . .
C36 C 0.6160(2) 0.5934(5) 0.1776(2) 0.0380(12) Uani 1 1 d . . . . .
C37 C 0.6123(2) 0.7267(5) 0.1852(2) 0.0441(13) Uani 1 1 d . . . . .
H37 H 0.5883 0.7604 0.2105 0.053 Uiso 1 1 calc R U . . .
C38 C 0.6431(3) 0.8116(6) 0.1565(3) 0.0575(15) Uani 1 1 d . . . . .
H38 H 0.6392 0.9030 0.1610 0.069 Uiso 1 1 calc R U . . .
C39 C 0.6795(3) 0.7641(7) 0.1214(3) 0.0648(18) Uani 1 1 d . . . . .
H39 H 0.7019 0.8225 0.1031 0.078 Uiso 1 1 calc R U . . .
C40 C 0.6833(3) 0.6310(8) 0.1128(3) 0.0646(17) Uani 1 1 d . . . . .
H40 H 0.7077 0.5982 0.0875 0.078 Uiso 1 1 calc R U . . .
C41 C 0.6523(2) 0.5465(6) 0.1404(3) 0.0488(14) Uani 1 1 d . . . . .
H41 H 0.6553 0.4552 0.1344 0.059 Uiso 1 1 calc R U . . .
C42 C 0.5446(2) 0.3626(5) 0.1473(3) 0.0403(12) Uani 1 1 d . . . . .
C43 C 0.5015(3) 0.4043(6) 0.0842(3) 0.0577(15) Uani 1 1 d . . . . .
H43 H 0.4893 0.4934 0.0784 0.069 Uiso 1 1 calc R U . . .
C44 C 0.4760(3) 0.3188(7) 0.0298(3) 0.0690(18) Uani 1 1 d . . . . .
H44 H 0.4464 0.3487 -0.0131 0.083 Uiso 1 1 calc R U . . .
C45 C 0.4937(3) 0.1916(7) 0.0385(4) 0.087(2) Uani 1 1 d . . . . .
H45 H 0.4763 0.1320 0.0014 0.104 Uiso 1 1 calc R U . . .
C46 C 0.5359(4) 0.1489(7) 0.0996(4) 0.107(3) Uani 1 1 d . . . . .
H46 H 0.5484 0.0599 0.1048 0.128 Uiso 1 1 calc R U . . .
C47 C 0.5611(3) 0.2343(6) 0.1544(3) 0.075(2) Uani 1 1 d . . . . .
H47 H 0.5902 0.2031 0.1972 0.091 Uiso 1 1 calc R U . . .
C48 C 0.6084(4) 0.7046(13) 0.3707(6) 0.091(4) Uani 0.687(16) 1 d D U P A 1
H48A H 0.6348 0.7432 0.3468 0.109 Uiso 0.687(16) 1 calc R U P A 1
H48B H 0.6200 0.6114 0.3791 0.109 Uiso 0.687(16) 1 calc R U P A 1
C49 C 0.6229(8) 0.770(2) 0.4370(8) 0.183(9) Uani 0.687(16) 1 d D U P A 1
H49A H 0.6681 0.7599 0.4646 0.274 Uiso 0.687(16) 1 calc R U P A 1
H49B H 0.6125 0.8627 0.4292 0.274 Uiso 0.687(16) 1 calc R U P A 1
H49C H 0.5977 0.7307 0.4616 0.274 Uiso 0.687(16) 1 calc R U P A 1
C48' C 0.5824(13) 0.780(3) 0.3803(15) 0.136(10) Uani 0.313(16) 1 d D U P A 2
H48C H 0.5578 0.8134 0.4076 0.163 Uiso 0.313(16) 1 calc R U P A 2
H48D H 0.5998 0.8556 0.3635 0.163 Uiso 0.313(16) 1 calc R U P A 2
C49' C 0.6356(18) 0.697(5) 0.425(2) 0.190(17) Uani 0.313(16) 1 d D U P A 2
H49D H 0.6631 0.7484 0.4642 0.285 Uiso 0.313(16) 1 calc R U P A 2
H49E H 0.6183 0.6226 0.4422 0.285 Uiso 0.313(16) 1 calc R U P A 2
H49F H 0.6603 0.6648 0.3982 0.285 Uiso 0.313(16) 1 calc R U P A 2

loop_
_atom_site_aniso_label
_atom_site_aniso_U_11
_atom_site_aniso_U_22
_atom_site_aniso_U_33
_atom_site_aniso_U_23
_atom_site_aniso_U_13
_atom_site_aniso_U_12
Cu 0.0356(5) 0.0473(6) 0.0526(6) 0.000 0.0214(4) 0.000
P 0.0307(7) 0.0433(8) 0.0395(7) 0.0017(6) 0.0141(6) -0.0006(6)
N1 0.034(2) 0.047(3) 0.034(2) -0.001(2) 0.0123(18) -0.0024(19)
N2 0.039(2) 0.045(2) 0.033(2) 0.001(2) 0.0116(19) 0.001(2)
B 0.042(3) 0.048(3) 0.033(3) -0.003(3) 0.013(3) 0.000(3)
O 0.072(3) 0.106(4) 0.106(4) -0.054(3) 0.022(3) -0.021(3)
C1 0.041(3) 0.043(3) 0.042(3) -0.001(2) 0.022(2) -0.003(2)
C2 0.039(3) 0.050(3) 0.039(3) -0.004(2) 0.020(2) -0.004(3)
C3 0.039(3) 0.051(3) 0.034(3) -0.005(2) 0.013(2) -0.005(3)
C4 0.034(3) 0.045(3) 0.032(3) 0.003(2) 0.015(2) -0.002(2)
C5 0.028(2) 0.052(3) 0.033(3) 0.003(2) 0.018(2) -0.007(2)
C6 0.034(3) 0.043(3) 0.033(3) 0.000(2) 0.016(2) -0.005(2)
C7 0.042(3) 0.053(3) 0.038(3) 0.005(2) 0.020(2) -0.001(2)
C8 0.049(3) 0.049(3) 0.039(3) -0.006(2) 0.017(2) -0.007(3)
C9 0.042(3) 0.058(4) 0.038(3) -0.006(3) 0.011(2) -0.004(3)
C10 0.058(3) 0.046(3) 0.049(3) -0.001(3) 0.017(3) 0.002(3)
C11 0.057(3) 0.053(3) 0.048(3) -0.006(3) 0.022(3) -0.004(3)
C12 0.074(4) 0.074(4) 0.061(4) -0.022(3) 0.032(3) -0.004(3)
C13 0.054(3) 0.056(3) 0.045(3) -0.006(3) 0.008(3) -0.002(3)
C14 0.068(4) 0.048(3) 0.047(3) 0.002(3) 0.019(3) 0.002(3)
C15 0.064(4) 0.060(4) 0.051(3) -0.004(3) 0.014(3) 0.001(3)
C16 0.083(5) 0.059(4) 0.071(4) -0.001(3) 0.021(4) -0.012(4)
C17 0.076(4) 0.063(4) 0.037(3) -0.003(3) 0.005(3) 0.007(3)
C18 0.047(3) 0.044(3) 0.042(3) -0.001(2) 0.021(2) 0.001(2)
C19 0.053(3) 0.068(4) 0.051(3) 0.001(3) 0.027(3) -0.012(3)
C20 0.060(4) 0.091(5) 0.068(4) 0.000(4) 0.033(3) -0.023(4)
C21 0.087(5) 0.077(4) 0.063(4) -0.008(3) 0.051(4) -0.026(4)
C22 0.088(5) 0.118(6) 0.048(4) 0.000(4) 0.039(4) -0.037(4)
C23 0.063(4) 0.080(4) 0.054(4) -0.006(3) 0.024(3) -0.018(3)
C24 0.045(3) 0.052(3) 0.035(3) -0.004(2) 0.015(2) -0.004(3)
C25 0.048(3) 0.051(3) 0.051(3) -0.005(3) 0.016(3) 0.000(3)
C26 0.056(4) 0.059(4) 0.056(4) -0.007(3) -0.001(3) 0.009(3)
C27 0.041(3) 0.094(5) 0.078(5) -0.006(4) 0.024(3) -0.001(4)
C28 0.050(4) 0.113(6) 0.077(5) 0.022(4) 0.026(3) -0.016(4)
C29 0.045(3) 0.080(4) 0.052(3) 0.010(3) 0.017(3) -0.012(3)
C30 0.034(3) 0.044(3) 0.031(3) 0.000(2) 0.013(2) -0.001(2)
C31 0.040(3) 0.058(3) 0.046(3) 0.010(3) 0.024(3) -0.004(3)
C32 0.033(3) 0.059(3) 0.057(3) 0.010(3) 0.025(3) 0.006(3)
C33 0.032(3) 0.034(3) 0.032(2) -0.002(2) 0.011(2) 0.000(2)
C34 0.034(3) 0.059(3) 0.036(3) 0.000(2) 0.017(2) -0.004(2)
C35 0.030(3) 0.065(3) 0.036(3) 0.004(3) 0.013(2) -0.003(3)
C36 0.029(2) 0.050(3) 0.032(3) 0.002(2) 0.007(2) -0.006(2)
C37 0.041(3) 0.052(3) 0.037(3) 0.002(2) 0.012(2) -0.004(3)
C38 0.063(4) 0.055(4) 0.043(3) 0.000(3) 0.006(3) -0.014(3)
C39 0.050(4) 0.091(5) 0.047(3) 0.015(3) 0.011(3) -0.019(4)
C40 0.044(3) 0.105(6) 0.052(4) 0.009(4) 0.025(3) 0.000(4)
C41 0.042(3) 0.065(4) 0.042(3) 0.006(3) 0.019(3) 0.008(3)
C42 0.028(2) 0.045(3) 0.049(3) -0.002(2) 0.015(2) 0.001(2)
C43 0.059(3) 0.060(4) 0.043(3) 0.005(3) 0.004(3) -0.002(3)
C44 0.063(4) 0.082(5) 0.045(4) -0.005(3) 0.000(3) -0.003(4)
C45 0.076(5) 0.079(5) 0.076(5) -0.036(4) -0.008(4) 0.001(4)
C46 0.107(6) 0.057(4) 0.100(6) -0.033(4) -0.029(5) 0.014(4)
C47 0.063(4) 0.059(4) 0.072(4) -0.015(3) -0.014(3) 0.013(3)
C48 0.060(5) 0.111(9) 0.099(7) -0.055(6) 0.025(5) -0.019(5)
C49 0.129(13) 0.27(2) 0.126(9) -0.114(12) 0.014(8) -0.012(13)
C48' 0.100(14) 0.153(16) 0.129(12) -0.092(12) 0.012(11) -0.021(12)
C49' 0.15(2) 0.23(3) 0.15(2) -0.072(19) 0.006(19) 0.04(2)

loop_
_atom_type_symbol
_atom_type_description
_atom_type_scat_dispersion_real
_atom_type_scat_dispersion_imag
_atom_type_scat_source
C C 0.0033 0.0016 'International Tables Vol C Tables 4.2.6.8 and 6.1.1.4'
H H 0.0000 0.0000 'International Tables Vol C Tables 4.2.6.8 and 6.1.1.4'
B B 0.0013 0.0007 'International Tables Vol C Tables 4.2.6.8 and 6.1.1.4'
N N 0.0061 0.0033 'International Tables Vol C Tables 4.2.6.8 and 6.1.1.4'
P P 0.1023 0.0942 'International Tables Vol C Tables 4.2.6.8 and 6.1.1.4'
Cu Cu 0.3201 1.2651 'International Tables Vol C Tables 4.2.6.8 and 6.1.1.4'
O O 0.0106 0.0060 'International Tables Vol C Tables 4.2.6.8 and 6.1.1.4'

loop_
_geom_angle_atom_site_label_1
_geom_angle_atom_site_label_2
_geom_angle_atom_site_label_3
_geom_angle
_geom_angle_site_symmetry_1
_geom_angle_site_symmetry_3
P Cu P 131.74(8) . 2_655
P Cu O 108.37(13) . .
P Cu O 103.68(15) . 2_655
P Cu O 108.37(13) 2_655 2_655
P Cu O 103.68(15) 2_655 .
O Cu O 95.2(3) . 2_655
Cu P C33 111.52(15) . .
Cu P C36 117.14(17) . .
Cu P C42 115.42(15) . .
C33 P C36 105.5(2) . .
C33 P C42 105.2(2) . .
C36 P C42 100.7(2) . .
B N1 C1 126.1(4) . .
B N1 C4 125.0(4) . .
C1 N1 C4 107.3(4) . .
B N2 C6 124.9(4) . .
B N2 C9 127.3(4) . .
C6 N2 C9 107.6(4) . .
N1 B N2 104.7(4) . .
N1 B C18 107.1(4) . .
N1 B C24 107.8(4) . .
N2 B C18 109.1(4) . .
N2 B C24 107.9(4) . .
C18 B C24 119.2(4) . .
Cu O C48 122.9(5) . .
Cu O C48' 167.5(13) . .
N1 C1 C2 110.3(4) . .
N1 C1 C10 122.5(4) . .
C2 C1 C10 127.1(5) . .
C1 C2 C3 107.3(4) . .
C1 C2 C11 126.4(5) . .
C3 C2 C11 126.3(4) . .
C2 C3 C4 106.8(4) . .
C2 C3 C13 124.5(4) . .
C4 C3 C13 128.7(5) . .
N1 C4 C3 108.3(4) . .
N1 C4 C5 119.8(4) . .
C3 C4 C5 131.8(4) . .
C4 C5 C6 122.4(4) . .
C4 C5 C30 117.9(4) . .
C6 C5 C30 119.7(4) . .
N2 C6 C5 120.7(4) . .
N2 C6 C7 108.1(4) . .
C5 C6 C7 131.2(4) . .
C6 C7 C8 106.5(4) . .
C6 C7 C14 127.8(4) . .
C8 C7 C14 125.7(5) . .
C7 C8 C9 107.2(4) . .
C7 C8 C15 127.9(5) . .
C9 C8 C15 124.9(5) . .
N2 C9 C8 110.5(4) . .
N2 C9 C17 123.8(5) . .
C8 C9 C17 125.6(5) . .
C1 C10 H10A 109.5 . .
C1 C10 H10B 109.5 . .
C1 C10 H10C 109.5 . .
H10A C10 H10B 109.5 . .
H10A C10 H10C 109.5 . .
H10B C10 H10C 109.5 . .
C2 C11 H11A 109.0 . .
C2 C11 H11B 109.0 . .
C2 C11 C12 112.9(5) . .
H11A C11 H11B 107.8 . .
H11A C11 C12 109.0 . .
H11B C11 C12 109.0 . .
C11 C12 H12A 109.5 . .
C11 C12 H12B 109.5 . .
C11 C12 H12C 109.5 . .
H12A C12 H12B 109.5 . .
H12A C12 H12C 109.5 . .
H12B C12 H12C 109.5 . .
C3 C13 H13A 109.5 . .
C3 C13 H13B 109.5 . .
C3 C13 H13C 109.5 . .
H13A C13 H13B 109.5 . .
H13A C13 H13C 109.5 . .
H13B C13 H13C 109.5 . .
C7 C14 H14A 109.5 . .
C7 C14 H14B 109.5 . .
C7 C14 H14C 109.5 . .
H14A C14 H14B 109.5 . .
H14A C14 H14C 109.5 . .
H14B C14 H14C 109.5 . .
C8 C15 H15A 108.9 . .
C8 C15 H15B 108.9 . .
C8 C15 C16 113.2(5) . .
H15A C15 H15B 107.7 . .
H15A C15 C16 108.9 . .
H15B C15 C16 108.9 . .
C15 C16 H16A 109.5 . .
C15 C16 H16B 109.5 . .
C15 C16 H16C 109.5 . .
H16A C16 H16B 109.5 . .
H16A C16 H16C 109.5 . .
H16B C16 H16C 109.5 . .
C9 C17 H17A 109.5 . .
C9 C17 H17B 109.5 . .
C9 C17 H17C 109.5 . .
H17A C17 H17B 109.5 . .
H17A C17 H17C 109.5 . .
H17B C17 H17C 109.5 . .
B C18 C19 120.6(4) . .
B C18 C23 125.3(5) . .
C19 C18 C23 114.1(5) . .
C18 C19 H19 118.5 . .
C18 C19 C20 123.1(5) . .
H19 C19 C20 118.5 . .
C19 C20 H20 119.6 . .
C19 C20 C21 120.8(6) . .
H20 C20 C21 119.6 . .
C20 C21 H21 120.7 . .
C20 C21 C22 118.7(6) . .
H21 C21 C22 120.7 . .
C21 C22 H22 119.9 . .
C21 C22 C23 120.2(6) . .
H22 C22 C23 119.9 . .
C18 C23 C22 123.1(6) . .
C18 C23 H23 118.5 . .
C22 C23 H23 118.5 . .
B C24 C25 125.9(5) . .
B C24 C29 117.6(5) . .
C25 C24 C29 116.4(5) . .
C24 C25 H25 119.0 . .
C24 C25 C26 122.1(5) . .
H25 C25 C26 119.0 . .
C25 C26 H26 120.2 . .
C25 C26 C27 119.7(6) . .
H26 C26 C27 120.2 . .
C26 C27 H27 120.5 . .
C26 C27 C28 118.9(6) . .
H27 C27 C28 120.5 . .
C27 C28 H28 119.4 . .
C27 C28 C29 121.2(6) . .
H28 C28 C29 119.4 . .
C24 C29 C28 121.7(6) . .
C24 C29 H29 119.2 . .
C28 C29 H29 119.2 . .
C5 C30 C31 120.6(4) . .
C5 C30 C35 121.0(4) . .
C31 C30 C35 118.4(4) . .
C30 C31 H31 119.7 . .
C30 C31 C32 120.6(5) . .
H31 C31 C32 119.7 . .
C31 C32 H32 119.4 . .
C31 C32 C33 121.1(4) . .
H32 C32 C33 119.4 . .
P C33 C32 117.5(3) . .
P C33 C34 124.1(4) . .
C32 C33 C34 118.4(4) . .
C33 C34 H34 119.9 . .
C33 C34 C35 120.2(4) . .
H34 C34 C35 119.9 . .
C30 C35 C34 121.2(4) . .
C30 C35 H35 119.4 . .
C34 C35 H35 119.4 . .
P C36 C37 119.6(4) . .
P C36 C41 122.1(4) . .
C37 C36 C41 118.3(5) . .
C36 C37 H37 119.6 . .
C36 C37 C38 120.9(5) . .
H37 C37 C38 119.6 . .
C37 C38 H38 120.0 . .
C37 C38 C39 120.1(6) . .
H38 C38 C39 120.0 . .
C38 C39 H39 120.0 . .
C38 C39 C40 119.9(6) . .
H39 C39 C40 120.0 . .
C39 C40 H40 119.9 . .
C39 C40 C41 120.2(6) . .
H40 C40 C41 119.9 . .
C36 C41 C40 120.6(6) . .
C36 C41 H41 119.7 . .
C40 C41 H41 119.7 . .
P C42 C43 117.0(4) . .
P C42 C47 124.9(4) . .
C43 C42 C47 118.1(5) . .
C42 C43 H43 119.4 . .
C42 C43 C44 121.3(6) . .
H43 C43 C44 119.4 . .
C43 C44 H44 120.4 . .
C43 C44 C45 119.1(6) . .
H44 C44 C45 120.4 . .
C44 C45 H45 119.7 . .
C44 C45 C46 120.5(6) . .
H45 C45 C46 119.7 . .
C45 C46 H46 119.8 . .
C45 C46 C47 120.4(6) . .
H46 C46 C47 119.8 . .
C42 C47 C46 120.5(6) . .
C42 C47 H47 119.7 . .
C46 C47 H47 119.7 . .
O C48 H48A 108.8 . .
O C48 H48B 108.8 . .
O C48 C49 113.7(10) . .
H48A C48 H48B 107.7 . .
H48A C48 C49 108.8 . .
H48B C48 C49 108.8 . .
C48 C49 H49A 109.5 . .
C48 C49 H49B 109.5 . .
C48 C49 H49C 109.5 . .
H49A C49 H49B 109.5 . .
H49A C49 H49C 109.5 . .
H49B C49 H49C 109.5 . .
O C48' H48C 109.5 . .
O C48' H48D 109.5 . .
O C48' C49' 110.6(18) . .
H48C C48' H48D 108.1 . .
H48C C48' C49' 109.5 . .
H48D C48' C49' 109.5 . .
C48' C49' H49D 109.5 . .
C48' C49' H49E 109.5 . .
C48' C49' H49F 109.5 . .
H49D C49' H49E 109.5 . .
H49D C49' H49F 109.5 . .
H49E C49' H49F 109.5 . .

loop_
_geom_bond_atom_site_label_1
_geom_bond_atom_site_label_2
_geom_bond_distance
_geom_bond_site_symmetry_2
Cu P 2.2438(13) .
Cu P 2.2439(13) 2_655
Cu O 2.121(4) .
Cu O 2.121(4) 2_655
P C33 1.823(4) .
P C36 1.823(5) .
P C42 1.821(5) .
N1 B 1.590(7) .
N1 C1 1.345(6) .
N1 C4 1.390(6) .
N2 B 1.586(7) .
N2 C6 1.396(6) .
N2 C9 1.339(6) .
B C18 1.617(8) .
B C24 1.629(8) .
O C48 1.389(10) .
O C48' 1.305(17) .
C1 C2 1.394(6) .
C1 C10 1.472(7) .
C2 C3 1.380(7) .
C2 C11 1.508(7) .
C3 C4 1.412(6) .
C3 C13 1.496(7) .
C4 C5 1.400(7) .
C5 C6 1.386(6) .
C5 C30 1.492(6) .
C6 C7 1.426(7) .
C7 C8 1.386(7) .
C7 C14 1.502(7) .
C8 C9 1.405(7) .
C8 C15 1.506(7) .
C9 C17 1.499(7) .
C10 H10A 0.980 .
C10 H10B 0.980 .
C10 H10C 0.980 .
C11 H11A 0.990 .
C11 H11B 0.990 .
C11 C12 1.515(8) .
C12 H12A 0.980 .
C12 H12B 0.980 .
C12 H12C 0.980 .
C13 H13A 0.980 .
C13 H13B 0.980 .
C13 H13C 0.980 .
C14 H14A 0.980 .
C14 H14B 0.980 .
C14 H14C 0.980 .
C15 H15A 0.990 .
C15 H15B 0.990 .
C15 C16 1.491(8) .
C16 H16A 0.980 .
C16 H16B 0.980 .
C16 H16C 0.980 .
C17 H17A 0.980 .
C17 H17B 0.980 .
C17 H17C 0.980 .
C18 C19 1.388(7) .
C18 C23 1.388(7) .
C19 H19 0.950 .
C19 C20 1.371(8) .
C20 H20 0.950 .
C20 C21 1.361(8) .
C21 H21 0.950 .
C21 C22 1.354(9) .
C22 H22 0.950 .
C22 C23 1.387(8) .
C23 H23 0.950 .
C24 C25 1.373(7) .
C24 C29 1.393(7) .
C25 H25 0.950 .
C25 C26 1.400(8) .
C26 H26 0.950 .
C26 C27 1.381(9) .
C27 H27 0.950 .
C27 C28 1.355(9) .
C28 H28 0.950 .
C28 C29 1.381(8) .
C29 H29 0.950 .
C30 C31 1.378(7) .
C30 C35 1.375(6) .
C31 H31 0.950 .
C31 C32 1.375(7) .
C32 H32 0.950 .
C32 C33 1.371(7) .
C33 C34 1.389(6) .
C34 H34 0.950 .
C34 C35 1.373(7) .
C35 H35 0.950 .
C36 C37 1.383(7) .
C36 C41 1.403(7) .
C37 H37 0.950 .
C37 C38 1.381(7) .
C38 H38 0.950 .
C38 C39 1.372(9) .
C39 H39 0.950 .
C39 C40 1.384(9) .
C40 H40 0.950 .
C40 C41 1.368(8) .
C41 H41 0.950 .
C42 C43 1.386(7) .
C42 C47 1.361(7) .
C43 H43 0.950 .
C43 C44 1.381(8) .
C44 H44 0.950 .
C44 C45 1.358(9) .
C45 H45 0.950 .
C45 C46 1.355(9) .
C46 H46 0.950 .
C46 C47 1.385(8) .
C47 H47 0.950 .
C48 H48A 0.990 .
C48 H48B 0.990 .
C48 C49 1.458(15) .
C49 H49A 0.980 .
C49 H49B 0.980 .
C49 H49C 0.980 .
C48' H48C 0.990 .
C48' H48D 0.990 .
C48' C49' 1.49(2) .
C49' H49D 0.980 .
C49' H49E 0.980 .
C49' H49F 0.980 .

loop_
_geom_torsion_atom_site_label_1
_geom_torsion_atom_site_label_2
_geom_torsion_atom_site_label_3
_geom_torsion_atom_site_label_4
_geom_torsion
C6 N2 B N1 14.5(6)
C6 N2 B C18 -99.9(5)
C6 N2 B C24 129.1(4)
C9 N2 B N1 -171.2(4)
C9 N2 B C18 74.4(6)
C9 N2 B C24 -56.5(6)
C1 N1 B N2 177.8(4)
C1 N1 B C18 -66.4(6)
C1 N1 B C24 63.1(6)
C4 N1 B N2 -18.5(6)
C4 N1 B C18 97.3(5)
C4 N1 B C24 -133.2(5)
B N1 C1 C2 166.0(4)
B N1 C1 C10 -11.2(7)
C4 N1 C1 C2 0.0(5)
C4 N1 C1 C10 -177.3(4)
N1 C1 C2 C3 -0.1(5)
N1 C1 C2 C11 179.3(4)
C10 C1 C2 C3 177.0(5)
C10 C1 C2 C11 -3.6(8)
C1 C2 C3 C4 0.2(5)
C1 C2 C3 C13 -179.3(5)
C11 C2 C3 C4 -179.2(5)
C11 C2 C3 C13 1.3(8)
B N1 C4 C3 -166.1(4)
B N1 C4 C5 13.7(7)
C1 N1 C4 C3 0.1(5)
C1 N1 C4 C5 179.9(4)
C2 C3 C4 N1 -0.2(5)
C2 C3 C4 C5 -179.9(5)
C13 C3 C4 N1 179.3(5)
C13 C3 C4 C5 -0.4(9)
N1 C4 C5 C6 -1.4(7)
N1 C4 C5 C30 178.2(4)
C3 C4 C5 C6 178.3(5)
C3 C4 C5 C30 -2.0(7)
C4 C5 C6 N2 -2.5(7)
C4 C5 C6 C7 174.4(5)
C30 C5 C6 N2 177.9(4)
C30 C5 C6 C7 -5.3(7)
B N2 C6 C5 -5.8(7)
B N2 C6 C7 176.7(4)
C9 N2 C6 C5 179.0(4)
C9 N2 C6 C7 1.4(5)
N2 C6 C7 C8 -1.0(5)
N2 C6 C7 C14 -179.4(5)
C5 C6 C7 C8 -178.1(5)
C5 C6 C7 C14 3.5(9)
C6 C7 C8 C9 0.1(6)
C6 C7 C8 C15 -178.1(5)
C14 C7 C8 C9 178.6(5)
C14 C7 C8 C15 0.4(9)
B N2 C9 C8 -176.5(4)
B N2 C9 C17 3.0(8)
C6 N2 C9 C8 -1.4(6)
C6 N2 C9 C17 178.2(5)
C7 C8 C9 N2 0.8(6)
C7 C8 C9 C17 -178.8(5)
C15 C8 C9 N2 179.1(5)
C15 C8 C9 C17 -0.5(9)
C1 C2 C11 C12 -96.8(6)
C3 C2 C11 C12 82.5(7)
C7 C8 C15 C16 -107.8(6)
C9 C8 C15 C16 74.3(7)
N1 B C18 C19 -27.8(6)
N1 B C18 C23 154.4(5)
N2 B C18 C19 85.0(6)
N2 B C18 C23 -92.9(6)
C24 B C18 C19 -150.5(5)
C24 B C18 C23 31.7(8)
B C18 C19 C20 -177.7(6)
C23 C18 C19 C20 0.4(9)
C18 C19 C20 C21 -1.4(10)
C19 C20 C21 C22 1.1(11)
C20 C21 C22 C23 0.1(11)
C21 C22 C23 C18 -1.2(11)
B C18 C23 C22 178.8(6)
C19 C18 C23 C22 0.9(9)
N1 B C24 C25 -109.2(5)
N1 B C24 C29 67.8(6)
N2 B C24 C25 138.2(5)
N2 B C24 C29 -44.8(6)
C18 B C24 C25 13.1(8)
C18 B C24 C29 -169.9(5)
B C24 C25 C26 176.3(5)
C29 C24 C25 C26 -0.8(8)
C24 C25 C26 C27 0.8(9)
C25 C26 C27 C28 0.3(9)
C26 C27 C28 C29 -1.4(11)
C27 C28 C29 C24 1.5(11)
B C24 C29 C28 -177.6(6)
C25 C24 C29 C28 -0.3(9)
C4 C5 C30 C31 88.8(6)
C4 C5 C30 C35 -89.7(6)
C6 C5 C30 C31 -91.5(6)
C6 C5 C30 C35 90.0(6)
C5 C30 C31 C32 -177.0(5)
C35 C30 C31 C32 1.5(8)
C30 C31 C32 C33 0.2(8)
C31 C32 C33 P 179.3(4)
C31 C32 C33 C34 -1.6(8)
Cu P C33 C32 39.1(4)
Cu P C33 C34 -139.9(4)
C36 P C33 C32 167.3(4)
C36 P C33 C34 -11.7(5)
C42 P C33 C32 -86.8(4)
C42 P C33 C34 94.2(4)
P C33 C34 C35 -179.7(4)
C32 C33 C34 C35 1.3(7)
C33 C34 C35 C30 0.5(8)
C5 C30 C35 C34 176.7(5)
C31 C30 C35 C34 -1.8(8)
Cu P C36 C37 14.2(4)
Cu P C36 C41 -165.5(3)
C33 P C36 C37 -110.6(4)
C33 P C36 C41 69.8(4)
C42 P C36 C37 140.2(4)
C42 P C36 C41 -39.5(4)
P C36 C37 C38 -179.2(4)
C41 C36 C37 C38 0.5(7)
C36 C37 C38 C39 -1.8(8)
C37 C38 C39 C40 2.3(8)
C38 C39 C40 C41 -1.5(9)
C39 C40 C41 C36 0.2(8)
P C36 C41 C40 180.0(4)
C37 C36 C41 C40 0.3(7)
Cu P C42 C43 63.0(4)
Cu P C42 C47 -115.8(5)
C33 P C42 C43 -173.6(4)
C33 P C42 C47 7.6(6)
C36 P C42 C43 -64.1(4)
C36 P C42 C47 117.1(5)
P C42 C43 C44 -179.1(5)
C47 C42 C43 C44 -0.2(9)
C42 C43 C44 C45 -0.1(10)
C43 C44 C45 C46 -0.2(12)
C44 C45 C46 C47 0.8(13)
P C42 C47 C46 179.6(6)
C43 C42 C47 C46 0.8(10)
C45 C46 C47 C42 -1.1(13)
Cu O C48 C49 -154.2(14)
C48' O C48 C49 22(3)
Cu O C48' C49' -9(12)
C48 O C48' C49' -25(3)
